data_1011283
loop_
_publ_author_name
'Ito, T'
'West, J'

_publ_section_title
;
The structure of bertrandite (H2 Be4 Si2 O9)
;
_journal_coden_ASTM ZEKGAX
_journal_name_full
;
Zeitschrift fuer Kristallographie, Kristallgeometrie, Kristallphysik,
Kristallchemie (-144,1977)
;
_journal_page_first 384
_journal_page_last 393
_journal_volume 83
_journal_year 1932
_chemical_compound_source 'from Pisek, Bohemia'
_chemical_formula_structural 'Be4 (Si2 O7) (O H)2'
_chemical_formula_sum 'Be4 H2 O9 Si2'
_chemical_name_mineral Bertrandite
_chemical_name_systematic 'Tetraberyllium disilicate dihydroxide'
_space_group_IT_number 36
_symmetry_cell_setting orthorhombic
_symmetry_Int_Tables_number 36
_symmetry_space_group_name_Hall 'C 2c -2c'
_symmetry_space_group_name_H-M 'C c m 21'
_cell_angle_alpha 90
_cell_angle_beta 90
_cell_angle_gamma 90
_cell_formula_units_Z 4
_cell_length_a 15.19
_cell_length_b 8.67
_cell_length_c 4.53
_cell_volume 596.6
_cod_original_formula_sum 'H2 Be4 O9 Si2'
_cod_database_code 1011283

loop_
_symmetry_equiv_pos_as_xyz
x,y,z
x,-y,z
-x,-y,1/2+z
-x,y,1/2+z
1/2+x,1/2+y,z
1/2+x,1/2-y,z
1/2-x,1/2-y,1/2+z
1/2-x,1/2+y,1/2+z

loop_
_atom_site_label
_atom_site_type_symbol
_atom_site_symmetry_multiplicity
_atom_site_Wyckoff_symbol
_atom_site_fract_x
_atom_site_fract_y
_atom_site_fract_z
_atom_site_occupancy
_atom_site_attached_hydrogens
_atom_site_calc_flag
O1 O2- 4 a 0.065 0. 0. 1. 0 d
O2 O2- 4 a 0.283 0. 0.5 1. 0 d
O3 O2- 4 a 0.36 0. 0. 1. 0 d
O4 O2- 8 b 0.095 0.155 0.5 1. 0 d
O5 O2- 8 b 0.435 0.155 0.5 1. 0 d
O6 O2- 8 b 0.215 0.155 0. 1. 1 d
Si1 Si4+ 4 a 0.074 0. 0.625 1. 0 d
Si2 Si4+ 4 a 0.36 0. 0.625 1. 0 d
Be1 Be2+ 8 b 0.215 0.155 0.375 1. 0 d
Be2 Be2+ 8 b 0.435 0.155 0.125 1. 0 d
H1 H1+ 8 b -1. -1. -1. 1. 0 dum

loop_
_atom_type_symbol
_atom_type_oxidation_number
O2- -2.000
Si4+ 4.000
Be2+ 2.000
H1+ 1.000
